data_8104428
loop_
_publ_author_name
'Effenberger, H.'

_publ_section_title
;
 Synthesis and crystal structure of Na5 Cu3 (P O4)2 (P O4 H P O4)
;
_journal_name_full 'Zeitschrift fuer Kristallographie (149,1979-)'
_journal_page_first 97
_journal_page_last 104
_journal_volume 172
_journal_year 1985
_chemical_formula_sum 'Cu3 H Na5 O16 P4'
_chemical_name_systematic 'Na5 Cu3 (P O4)2 (H (P O4)2)'
_space_group_IT_number 2
_symmetry_space_group_name_Hall '-P 1'
_symmetry_space_group_name_H-M 'P -1'
_cell_angle_alpha 115.76
_cell_angle_beta 90.09
_cell_angle_gamma 106.01
_cell_formula_units_Z 1
_cell_length_a 5.106
_cell_length_b 8.409
_cell_length_c 9.052
_cell_volume 333.132
_citation_journal_id_ASTM ZEKRDZ
_cod_data_source_file Effenberger_ZEKRDZ_1985_1985.cif
_cod_data_source_block H1Cu3Na5O16P4
_cod_original_cell_volume 333.1324
_cod_original_formula_sum 'H1 Cu3 Na5 O16 P4'
_cod_database_code 8104428

loop_
_symmetry_equiv_pos_as_xyz
x,y,z
-x,-y,-z

loop_
_atom_site_label
_atom_site_type_symbol
_atom_site_fract_x
_atom_site_fract_y
_atom_site_fract_z
_atom_site_occupancy
_atom_site_U_iso_or_equiv
O5 O-2 0.5251 0.3042 0.5083 1 0.0
O8 O-2 0.0821 0.1637 0.5861 1 0.0
Cu1 Cu+2 0 0 0 1 0.0
Na2 Na+1 0.2117 0.4635 0.2418 1 0.0
O3 O-2 0.6989 -0.2 -0.0023 1 0.0
O7 O-2 0.0797 0.2706 0.3644 1 0.0
O6 O-2 0.2349 0.4941 0.675 1 0.0
O1 O-2 0.2307 -0.1754 -0.0592 1 0.0
Cu2 Cu+2 0.6573 0.248 0.2933 1 0.0
Na3 Na+1 0.8335 0.6443 0.1342 1 0.0
Na1 Na+1 0.5 0 0.5 1 0.0
O4 O-2 0.2975 -0.3567 0.0922 1 0.0
P2 P+5 0.2281 0.3092 0.5257 1 0.0
O2 O-2 0.4746 -0.0105 0.2345 1 0.0
P1 P+5 0.4269 -0.1849 0.0691 1 0.0
